data_2022436
loop_
_publ_author_name
'Al-Dabbagh, Areej'
'Guo, Zhifang'
'Junk, Peter'
'Wang, Jun'

_publ_section_title
;
 Synthesis and characterization of a range of antimony(I/III)
 <i>N</i>,<i>N</i>'-bis(2,6-diisopropylphenyl)formamidinate complexes
;
_journal_coeditor_code EP3019
_journal_issue 9
_journal_name_full 'Acta Crystallographica Section C'
_journal_page_first
;
;
_journal_paper_doi 10.1107/S2053229621008512
_journal_volume 77
_journal_year 2021
_chemical_formula_iupac '[Sb (C25 H35 N2) I2]'
_chemical_formula_moiety 'C25 H35 I2 N2 Sb'
_chemical_formula_sum 'C25 H35 I2 N2 Sb'
_chemical_formula_weight 739.10
_chemical_name_systematic '[<i>N</i>,<i>N</i>'-Bis(2,6-diisopropylphenyl)formamidinato]diiodidoantimony(III)'
_space_group_crystal_system triclinic
_space_group_IT_number 2
_space_group_name_Hall '-P 1'
_space_group_name_H-M_alt 'P -1'
_atom_sites_solution_hydrogens geom
_atom_sites_solution_primary dual
_audit_creation_method
;
Olex2 1.3
(compiled 2020.07.31 svn.rc2a77460 for OlexSys, GUI svn.r6145)
;
_cell_angle_alpha 95.876(2)
_cell_angle_beta 104.946(2)
_cell_angle_gamma 111.754(2)
_cell_formula_units_Z 2
_cell_length_a 10.4137(4)
_cell_length_b 10.5559(4)
_cell_length_c 14.6097(5)
_cell_measurement_reflns_used 3979
_cell_measurement_temperature 123
_cell_measurement_theta_max 26.23
_cell_measurement_theta_min 2.24
_cell_volume 1405.65(10)
_computing_cell_refinement
;
SAINT (Bruker, 2012)
;
_computing_data_collection
;
APEX2 (Bruker, 2012)
;
_computing_data_reduction
;
SAINT (Bruker, 2012)
;
_computing_molecular_graphics
;
OLEX2 (Dolomanov <i>et al.</i>, 2009) and
X-SEED (Barbour, 2001)
;
_computing_publication_material
;
OLEX2 (Dolomanov <i>et al.</i>, 2009)
;
_computing_structure_refinement
;
SHELXL2018 (Sheldrick, 2015<i>b</i>)
;
_computing_structure_solution
;
SHELXT2014 (Sheldrick, 2015<i>a</i>)
;
_diffrn_ambient_temperature 123
_diffrn_measured_fraction_theta_full 0.998
_diffrn_measured_fraction_theta_max 0.990
_diffrn_measurement_device_type 'Bruker APEXII CCD'
_diffrn_measurement_method '\f and \w scans'
_diffrn_radiation_type MoK\a
_diffrn_radiation_wavelength 0.71073
_diffrn_reflns_av_R_equivalents 0.0773
_diffrn_reflns_av_unetI/netI 0.0564
_diffrn_reflns_limit_h_max 13
_diffrn_reflns_limit_h_min -13
_diffrn_reflns_limit_k_max 13
_diffrn_reflns_limit_k_min -13
_diffrn_reflns_limit_l_max 18
_diffrn_reflns_limit_l_min -18
_diffrn_reflns_number 35754
_diffrn_reflns_theta_full 25.242
_diffrn_reflns_theta_max 27.498
_diffrn_reflns_theta_min 1.479
_diffrn_standards_number 0
_exptl_absorpt_coefficient_mu 3.191
_exptl_absorpt_correction_T_max 0.7460
_exptl_absorpt_correction_T_min 0.3451
_exptl_absorpt_correction_type multi-scan
_exptl_absorpt_process_details
;
(SADABS; Bruker, 2012)
;
_exptl_crystal_colour orange
_exptl_crystal_density_diffrn 1.746
_exptl_crystal_description cube
_exptl_crystal_F_000 712
_exptl_crystal_size_max 0.45
_exptl_crystal_size_mid 0.15
_exptl_crystal_size_min 0.08
_refine_diff_density_max 2.982
_refine_diff_density_min -2.243
_refine_ls_extinction_method none
_refine_ls_goodness_of_fit_ref 1.039
_refine_ls_hydrogen_treatment constr
_refine_ls_matrix_type full
_refine_ls_number_parameters 279
_refine_ls_number_reflns 6393
_refine_ls_number_restraints 0
_refine_ls_restrained_S_all 1.039
_refine_ls_R_factor_all 0.0885
_refine_ls_R_factor_gt 0.0710
_refine_ls_shift/su_max 0.000
_refine_ls_shift/su_mean 0.000
_refine_ls_structure_factor_coef Fsqd
_refine_ls_weighting_details 'w=1/[\s^2^(Fo^2^)+(0.1654P)^2^+0.3766P] where P=(Fo^2^+2Fc^2^)/3'
_refine_ls_weighting_scheme calc
_refine_ls_wR_factor_gt 0.2052
_refine_ls_wR_factor_ref 0.2265
_reflns_number_gt 4879
_reflns_number_total 6393
_reflns_threshold_expression 'I > 2\s(I)'
_cod_data_source_file ep3019sup1.cif
_cod_data_source_block 6
_cod_original_cell_volume 1405.64(9)
_cod_database_code 2022436
_shelx_space_group_comment
;
The symmetry employed for this shelxl refinement is uniquely defined
by the following loop, which should always be used as a source of
symmetry information in preference to the above space-group names.
They are only intended as comments.
;
_shelx_estimated_absorpt_t_min 0.328
_shelx_estimated_absorpt_t_max 0.784

loop_
_space_group_symop_operation_xyz
'x, y, z'
'-x, -y, -z'

loop_
_atom_site_type_symbol
_atom_site_label
_atom_site_fract_x
_atom_site_fract_y
_atom_site_fract_z
_atom_site_U_iso_or_equiv
_atom_site_adp_type
_atom_site_calc_flag
_atom_site_occupancy
_atom_site_disorder_assembly
_atom_site_disorder_group
Sb Sb1 0.60489(4) 0.42674(5) 0.15250(3) 0.04374(19) Uani d 1 . .
I I2 0.43935(6) 0.24904(6) -0.03233(4) 0.0624(2) Uani d 1 . .
I I1 0.76641(7) 0.27915(9) 0.20995(5) 0.0823(3) Uani d 1 . .
N N2 0.4324(5) 0.3345(5) 0.2076(4) 0.0370(11) Uani d 1 . .
N N1 0.6298(6) 0.4896(6) 0.3236(4) 0.0411(12) Uani d 1 . .
C C14 0.2806(7) 0.2394(6) 0.1704(4) 0.0371(13) Uani d 1 . .
C C15 0.2387(8) 0.1025(7) 0.1865(5) 0.0417(14) Uani d 1 . .
C C13 0.4943(6) 0.4053(6) 0.3000(4) 0.0361(12) Uani d 1 . .
H H13 0.441931 0.394105 0.345197 0.043 Uiso calc 1 . .
C C1 0.7123(6) 0.5753(7) 0.4186(4) 0.0389(13) Uani d 1 . .
C C2 0.7477(7) 0.5161(8) 0.4975(5) 0.0461(15) Uani d 1 . .
C C22 0.1785(7) 0.2835(7) 0.1183(5) 0.0418(14) Uani d 1 . .
C C9 0.7619(7) 0.7209(8) 0.4288(5) 0.0472(15) Uani d 1 . .
C C21 0.0318(8) 0.1926(9) 0.0902(6) 0.0560(19) Uani d 1 . .
H H21 -0.039972 0.221749 0.056874 0.067 Uiso calc 1 . .
C C23 0.2237(8) 0.4274(8) 0.0946(5) 0.0498(16) Uani d 1 . .
H H23 0.329022 0.461303 0.099278 0.060 Uiso calc 1 . .
C C20 -0.0112(8) 0.0617(9) 0.1097(6) 0.060(2) Uani d 1 . .
H H20 -0.112025 0.001350 0.090916 0.073 Uiso calc 1 . .
C C19 0.0907(8) 0.0184(7) 0.1560(6) 0.0545(18) Uani d 1 . .
H H19 0.059014 -0.073181 0.168005 0.065 Uiso calc 1 . .
C C16 0.3477(9) 0.0478(8) 0.2335(6) 0.0576(19) Uani d 1 . .
H H16 0.444462 0.129720 0.261471 0.069 Uiso calc 1 . .
C C7 0.8712(10) 0.7471(10) 0.6002(6) 0.066(2) Uani d 1 . .
H H7 0.924735 0.806089 0.662983 0.079 Uiso calc 1 . .
C C8 0.8405(9) 0.8044(9) 0.5228(6) 0.063(2) Uani d 1 . .
H H8 0.872908 0.903043 0.532422 0.075 Uiso calc 1 . .
C C11 0.7379(8) 0.7837(8) 0.3409(6) 0.060(2) Uani d 1 . .
H H11 0.643553 0.716765 0.291574 0.072 Uiso calc 1 . .
C C3 0.7041(9) 0.3584(9) 0.4853(6) 0.059(2) Uani d 1 . .
H H3 0.664238 0.315931 0.414065 0.071 Uiso calc 1 . .
C C6 0.8259(9) 0.6055(10) 0.5887(5) 0.0583(19) Uani d 1 . .
H H6 0.848091 0.567424 0.643865 0.070 Uiso calc 1 . .
C C24 0.1386(11) 0.4212(12) -0.0100(7) 0.074(3) Uani d 1 . .
H H24A 0.145039 0.349915 -0.054902 0.112 Uiso calc 1 . .
H H24B 0.180486 0.512478 -0.025968 0.112 Uiso calc 1 . .
H H24C 0.036109 0.397233 -0.015689 0.112 Uiso calc 1 . .
C C10 0.8601(11) 0.8003(12) 0.2963(7) 0.078(3) Uani d 1 . .
H H10A 0.953393 0.868913 0.342155 0.117 Uiso calc 1 . .
H H10B 0.839092 0.832626 0.235884 0.117 Uiso calc 1 . .
H H10C 0.865764 0.710086 0.282398 0.117 Uiso calc 1 . .
C C5 0.8329(13) 0.3251(14) 0.5274(11) 0.096(4) Uani d 1 . .
H H5A 0.902071 0.355608 0.491232 0.144 Uiso calc 1 . .
H H5B 0.799369 0.224053 0.522465 0.144 Uiso calc 1 . .
H H5C 0.881017 0.374023 0.595751 0.144 Uiso calc 1 . .
C C4 0.5808(13) 0.2930(12) 0.5293(9) 0.087(3) Uani d 1 . .
H H4A 0.616133 0.333903 0.599113 0.131 Uiso calc 1 . .
H H4B 0.551519 0.191744 0.518965 0.131 Uiso calc 1 . .
H H4C 0.496813 0.312093 0.497687 0.131 Uiso calc 1 . .
C C17 0.3612(16) -0.0492(13) 0.1562(10) 0.098(4) Uani d 1 . .
H H17A 0.266206 -0.127744 0.123813 0.147 Uiso calc 1 . .
H H17B 0.432664 -0.084686 0.186421 0.147 Uiso calc 1 . .
H H17C 0.393524 0.002177 0.108292 0.147 Uiso calc 1 . .
C C12 0.7290(12) 0.9242(11) 0.3616(10) 0.090(3) Uani d 1 . .
H H12A 0.669298 0.920510 0.404052 0.134 Uiso calc 1 . .
H H12B 0.684683 0.944638 0.300325 0.134 Uiso calc 1 . .
H H12C 0.827442 0.997775 0.393559 0.134 Uiso calc 1 . .
C C25 0.2120(17) 0.5308(10) 0.1672(8) 0.091(4) Uani d 1 . .
H H25A 0.113878 0.492986 0.173056 0.137 Uiso calc 1 . .
H H25B 0.230173 0.618780 0.145494 0.137 Uiso calc 1 . .
H H25C 0.284356 0.547994 0.230528 0.137 Uiso calc 1 . .
C C18 0.3170(15) -0.0197(16) 0.3140(10) 0.104(4) Uani d 1 . .
H H18A 0.341442 0.052121 0.371433 0.156 Uiso calc 1 . .
H H18B 0.375904 -0.073390 0.329380 0.156 Uiso calc 1 . .
H H18C 0.213205 -0.082689 0.294515 0.156 Uiso calc 1 . .

loop_
_atom_site_aniso_label
_atom_site_aniso_U_11
_atom_site_aniso_U_22
_atom_site_aniso_U_33
_atom_site_aniso_U_12
_atom_site_aniso_U_13
_atom_site_aniso_U_23
Sb1 0.0356(3) 0.0474(3) 0.0424(3) 0.0100(2) 0.01266(18) 0.0125(2)
I2 0.0580(3) 0.0685(4) 0.0463(3) 0.0164(3) 0.0135(2) -0.0012(2)
I1 0.0674(4) 0.1199(6) 0.0894(5) 0.0631(4) 0.0303(3) 0.0386(4)
N2 0.031(2) 0.041(3) 0.034(2) 0.010(2) 0.0095(19) 0.008(2)
N1 0.034(2) 0.043(3) 0.036(2) 0.006(2) 0.008(2) 0.006(2)
C14 0.035(3) 0.034(3) 0.036(3) 0.008(2) 0.012(2) 0.005(2)
C15 0.046(3) 0.035(3) 0.042(3) 0.015(3) 0.017(3) 0.004(3)
C13 0.037(3) 0.034(3) 0.037(3) 0.014(2) 0.011(2) 0.010(2)
C1 0.029(3) 0.041(3) 0.037(3) 0.007(2) 0.008(2) 0.004(2)
C2 0.040(3) 0.054(4) 0.038(3) 0.015(3) 0.009(3) 0.007(3)
C22 0.035(3) 0.045(3) 0.040(3) 0.012(3) 0.009(2) 0.011(3)
C9 0.038(3) 0.047(3) 0.048(4) 0.012(3) 0.011(3) 0.006(3)
C21 0.036(3) 0.070(5) 0.056(4) 0.018(3) 0.013(3) 0.012(4)
C23 0.048(4) 0.060(4) 0.053(4) 0.029(3) 0.019(3) 0.026(3)
C20 0.036(3) 0.060(4) 0.067(5) 0.002(3) 0.017(3) 0.003(4)
C19 0.052(4) 0.037(3) 0.070(5) 0.009(3) 0.028(4) 0.008(3)
C16 0.057(4) 0.042(3) 0.077(5) 0.024(3) 0.018(4) 0.017(4)
C7 0.059(5) 0.071(5) 0.043(4) 0.014(4) 0.003(3) -0.005(4)
C8 0.051(4) 0.052(4) 0.059(4) 0.008(4) 0.004(3) -0.008(4)
C11 0.043(4) 0.051(4) 0.063(5) 0.005(3) 0.000(3) 0.018(4)
C3 0.059(4) 0.062(4) 0.055(4) 0.022(4) 0.014(3) 0.024(4)
C6 0.057(4) 0.079(5) 0.035(3) 0.028(4) 0.007(3) 0.013(3)
C24 0.077(6) 0.100(7) 0.063(5) 0.049(6) 0.021(4) 0.042(5)
C10 0.067(5) 0.090(7) 0.056(5) 0.011(5) 0.017(4) 0.019(5)
C5 0.077(7) 0.092(8) 0.131(10) 0.042(6) 0.035(7) 0.040(7)
C4 0.082(7) 0.081(7) 0.091(7) 0.019(6) 0.030(6) 0.037(6)
C17 0.122(10) 0.087(7) 0.104(9) 0.065(8) 0.034(8) 0.017(7)
C12 0.075(6) 0.063(5) 0.119(9) 0.029(5) 0.007(6) 0.033(6)
C25 0.152(11) 0.057(5) 0.076(6) 0.052(7) 0.040(7) 0.017(5)
C18 0.100(9) 0.129(11) 0.104(9) 0.062(8) 0.030(7) 0.061(8)

loop_
_atom_type_symbol
_atom_type_description
_atom_type_scat_dispersion_real
_atom_type_scat_dispersion_imag
_atom_type_scat_source
C C 0.0033 0.0016 'International Tables Vol C Tables 4.2.6.8 and 6.1.1.4'
H H 0.0000 0.0000 'International Tables Vol C Tables 4.2.6.8 and 6.1.1.4'
I I -0.4742 1.8119 'International Tables Vol C Tables 4.2.6.8 and 6.1.1.4'
N N 0.0061 0.0033 'International Tables Vol C Tables 4.2.6.8 and 6.1.1.4'
Sb Sb -0.5866 1.5461 'International Tables Vol C Tables 4.2.6.8 and 6.1.1.4'

loop_
_geom_angle_atom_site_label_1
_geom_angle_atom_site_label_2
_geom_angle_atom_site_label_3
_geom_angle_site_symmetry_1
_geom_angle_site_symmetry_3
_geom_angle
_geom_angle_publ_flag
I1 Sb1 I2 . . 95.93(3) y
C13 Sb1 I1 . . 120.55(10) y
C13 Sb1 I2 . . 94.87(15) y
N2 Sb1 I2 . . 91.24(13) ?
N2 Sb1 I1 . . 100.11(15) ?
N2 Sb1 N1 . . 57.86(17) ?
N1 Sb1 I2 . . 148.77(12) ?
N1 Sb1 I1 . . 86.23(14) ?
C14 N2 Sb1 . . 137.9(4) ?
C13 N2 Sb1 . . 100.1(4) ?
C13 N2 C14 . . 121.5(5) ?
C13 N1 Sb1 . . 86.3(4) ?
C13 N1 C1 . . 123.0(6) ?
C1 N1 Sb1 . . 150.2(4) ?
C15 C14 N2 . . 118.9(6) ?
C22 C14 N2 . . 119.6(5) ?
C22 C14 C15 . . 121.5(6) ?
C14 C15 C16 . . 122.5(6) ?
C19 C15 C14 . . 116.8(7) ?
C19 C15 C16 . . 120.7(6) ?
N2 C13 H13 . . 122.3 ?
N1 C13 N2 . . 115.5(6) ?
N1 C13 H13 . . 122.3 ?
C2 C1 N1 . . 120.8(6) ?
C2 C1 C9 . . 121.6(6) ?
C9 C1 N1 . . 117.5(6) ?
C1 C2 C3 . . 121.8(6) ?
C6 C2 C1 . . 117.9(7) ?
C6 C2 C3 . . 120.3(7) ?
C14 C22 C23 . . 121.8(6) ?
C21 C22 C14 . . 117.9(6) ?
C21 C22 C23 . . 120.2(7) ?
C1 C9 C11 . . 120.8(6) ?
C8 C9 C1 . . 117.2(7) ?
C8 C9 C11 . . 121.9(7) ?
C22 C21 H21 . . 119.4 ?
C20 C21 C22 . . 121.1(8) ?
C20 C21 H21 . . 119.4 ?
C22 C23 H23 . . 107.1 ?
C22 C23 C24 . . 111.7(7) ?
C24 C23 H23 . . 107.1 ?
C25 C23 C22 . . 111.7(7) ?
C25 C23 H23 . . 107.1 ?
C25 C23 C24 . . 111.8(8) ?
C21 C20 H20 . . 120.1 ?
C19 C20 C21 . . 119.8(7) ?
C19 C20 H20 . . 120.1 ?
C15 C19 H19 . . 118.7 ?
C20 C19 C15 . . 122.6(7) ?
C20 C19 H19 . . 118.7 ?
C15 C16 H16 . . 107.1 ?
C15 C16 C17 . . 109.1(8) ?
C17 C16 H16 . . 107.1 ?
C18 C16 C15 . . 114.4(8) ?
C18 C16 H16 . . 107.1 ?
C18 C16 C17 . . 111.5(9) ?
C8 C7 H7 . . 119.6 ?
C8 C7 C6 . . 120.8(7) ?
C6 C7 H7 . . 119.6 ?
C9 C8 H8 . . 119.3 ?
C7 C8 C9 . . 121.3(8) ?
C7 C8 H8 . . 119.3 ?
C9 C11 H11 . . 107.9 ?
C9 C11 C10 . . 109.8(7) ?
C9 C11 C12 . . 114.2(8) ?
C10 C11 H11 . . 107.9 ?
C12 C11 H11 . . 107.9 ?
C12 C11 C10 . . 109.1(9) ?
C2 C3 H3 . . 107.5 ?
C2 C3 C4 . . 110.3(8) ?
C5 C3 C2 . . 112.0(8) ?
C5 C3 H3 . . 107.5 ?
C5 C3 C4 . . 111.7(8) ?
C4 C3 H3 . . 107.5 ?
C2 C6 H6 . . 119.5 ?
C7 C6 C2 . . 121.1(7) ?
C7 C6 H6 . . 119.5 ?
C23 C24 H24A . . 109.5 ?
C23 C24 H24B . . 109.5 ?
C23 C24 H24C . . 109.5 ?
H24A C24 H24B . . 109.5 ?
H24A C24 H24C . . 109.5 ?
H24B C24 H24C . . 109.5 ?
C11 C10 H10A . . 109.5 ?
C11 C10 H10B . . 109.5 ?
C11 C10 H10C . . 109.5 ?
H10A C10 H10B . . 109.5 ?
H10A C10 H10C . . 109.5 ?
H10B C10 H10C . . 109.5 ?
C3 C5 H5A . . 109.5 ?
C3 C5 H5B . . 109.5 ?
C3 C5 H5C . . 109.5 ?
H5A C5 H5B . . 109.5 ?
H5A C5 H5C . . 109.5 ?
H5B C5 H5C . . 109.5 ?
C3 C4 H4A . . 109.5 ?
C3 C4 H4B . . 109.5 ?
C3 C4 H4C . . 109.5 ?
H4A C4 H4B . . 109.5 ?
H4A C4 H4C . . 109.5 ?
H4B C4 H4C . . 109.5 ?
C16 C17 H17A . . 109.5 ?
C16 C17 H17B . . 109.5 ?
C16 C17 H17C . . 109.5 ?
H17A C17 H17B . . 109.5 ?
H17A C17 H17C . . 109.5 ?
H17B C17 H17C . . 109.5 ?
C11 C12 H12A . . 109.5 ?
C11 C12 H12B . . 109.5 ?
C11 C12 H12C . . 109.5 ?
H12A C12 H12B . . 109.5 ?
H12A C12 H12C . . 109.5 ?
H12B C12 H12C . . 109.5 ?
C23 C25 H25A . . 109.5 ?
C23 C25 H25B . . 109.5 ?
C23 C25 H25C . . 109.5 ?
H25A C25 H25B . . 109.5 ?
H25A C25 H25C . . 109.5 ?
H25B C25 H25C . . 109.5 ?
C16 C18 H18A . . 109.5 ?
C16 C18 H18B . . 109.5 ?
C16 C18 H18C . . 109.5 ?
H18A C18 H18B . . 109.5 ?
H18A C18 H18C . . 109.5 ?
H18B C18 H18C . . 109.5 ?

loop_
_geom_bond_atom_site_label_1
_geom_bond_atom_site_label_2
_geom_bond_site_symmetry_2
_geom_bond_distance
_geom_bond_publ_flag
Sb1 I2 . 2.8190(6) y
Sb1 I1 . 2.7282(8) y
Sb1 N2 . 2.105(5) y
Sb1 N1 . 2.441(5) y
N2 C14 . 1.439(7) ?
N2 C13 . 1.336(8) ?
N1 C13 . 1.287(8) ?
N1 C1 . 1.426(8) ?
C14 C15 . 1.411(9) ?
C14 C22 . 1.396(9) ?
C15 C19 . 1.383(10) ?
C15 C16 . 1.502(11) ?
C13 H13 . 0.9500 ?
C1 C2 . 1.398(9) ?
C1 C9 . 1.406(9) ?
C2 C3 . 1.532(11) ?
C2 C6 . 1.394(10) ?
C22 C21 . 1.390(9) ?
C22 C23 . 1.520(10) ?
C9 C8 . 1.404(10) ?
C9 C11 . 1.510(11) ?
C21 H21 . 0.9500 ?
C21 C20 . 1.372(13) ?
C23 H23 . 1.0000 ?
C23 C24 . 1.536(11) ?
C23 C25 . 1.504(13) ?
C20 H20 . 0.9500 ?
C20 C19 . 1.358(12) ?
C19 H19 . 0.9500 ?
C16 H16 . 1.0000 ?
C16 C17 . 1.515(15) ?
C16 C18 . 1.480(15) ?
C7 H7 . 0.9500 ?
C7 C8 . 1.358(13) ?
C7 C6 . 1.368(13) ?
C8 H8 . 0.9500 ?
C11 H11 . 1.0000 ?
C11 C10 . 1.536(14) ?
C11 C12 . 1.525(14) ?
C3 H3 . 1.0000 ?
C3 C5 . 1.506(15) ?
C3 C4 . 1.548(14) ?
C6 H6 . 0.9500 ?
C24 H24A . 0.9800 ?
C24 H24B . 0.9800 ?
C24 H24C . 0.9800 ?
C10 H10A . 0.9800 ?
C10 H10B . 0.9800 ?
C10 H10C . 0.9800 ?
C5 H5A . 0.9800 ?
C5 H5B . 0.9800 ?
C5 H5C . 0.9800 ?
C4 H4A . 0.9800 ?
C4 H4B . 0.9800 ?
C4 H4C . 0.9800 ?
C17 H17A . 0.9800 ?
C17 H17B . 0.9800 ?
C17 H17C . 0.9800 ?
C12 H12A . 0.9800 ?
C12 H12B . 0.9800 ?
C12 H12C . 0.9800 ?
C25 H25A . 0.9800 ?
C25 H25B . 0.9800 ?
C25 H25C . 0.9800 ?
C18 H18A . 0.9800 ?
C18 H18B . 0.9800 ?
C18 H18C . 0.9800 ?

loop_
_geom_torsion_atom_site_label_1
_geom_torsion_atom_site_label_2
_geom_torsion_atom_site_label_3
_geom_torsion_atom_site_label_4
_geom_torsion_site_symmetry_1
_geom_torsion_site_symmetry_2
_geom_torsion_site_symmetry_3
_geom_torsion_site_symmetry_4
_geom_torsion
_geom_torsion_publ_flag
Sb1 N2 C14 C15 . . . . 107.9(7) ?
Sb1 N2 C14 C22 . . . . -71.2(9) ?
Sb1 N2 C13 N1 . . . . -5.1(6) ?
Sb1 N1 C13 N2 . . . . 4.4(5) ?
Sb1 N1 C1 C2 . . . . -122.5(8) ?
Sb1 N1 C1 C9 . . . . 54.6(12) ?
N2 C14 C15 C19 . . . . 175.2(6) ?
N2 C14 C15 C16 . . . . -5.4(10) ?
N2 C14 C22 C21 . . . . -175.0(6) ?
N2 C14 C22 C23 . . . . 3.3(10) ?
N1 C1 C2 C3 . . . . 1.9(11) ?
N1 C1 C2 C6 . . . . -178.6(7) ?
N1 C1 C9 C8 . . . . 178.7(7) ?
N1 C1 C9 C11 . . . . -4.4(10) ?
C14 N2 C13 N1 . . . . -178.3(6) ?
C14 C15 C19 C20 . . . . 2.2(11) ?
C14 C15 C16 C17 . . . . -103.9(9) ?
C14 C15 C16 C18 . . . . 130.4(9) ?
C14 C22 C21 C20 . . . . -2.5(11) ?
C14 C22 C23 C24 . . . . 138.0(7) ?
C14 C22 C23 C25 . . . . -96.0(10) ?
C15 C14 C22 C21 . . . . 5.9(10) ?
C15 C14 C22 C23 . . . . -175.7(7) ?
C13 N2 C14 C15 . . . . -82.1(8) ?
C13 N2 C14 C22 . . . . 98.8(7) ?
C13 N1 C1 C2 . . . . 68.7(9) ?
C13 N1 C1 C9 . . . . -114.2(7) ?
C1 N1 C13 N2 . . . . 178.8(6) ?
C1 C2 C3 C5 . . . . 126.6(9) ?
C1 C2 C3 C4 . . . . -108.3(9) ?
C1 C2 C6 C7 . . . . -2.4(12) ?
C1 C9 C8 C7 . . . . 2.0(12) ?
C1 C9 C11 C10 . . . . -84.6(9) ?
C1 C9 C11 C12 . . . . 152.4(8) ?
C2 C1 C9 C8 . . . . -4.2(11) ?
C2 C1 C9 C11 . . . . 172.6(7) ?
C22 C14 C15 C19 . . . . -5.8(10) ?
C22 C14 C15 C16 . . . . 173.7(7) ?
C22 C21 C20 C19 . . . . -1.0(13) ?
C9 C1 C2 C3 . . . . -175.1(7) ?
C9 C1 C2 C6 . . . . 4.4(11) ?
C21 C22 C23 C24 . . . . -43.7(10) ?
C21 C22 C23 C25 . . . . 82.3(10) ?
C21 C20 C19 C15 . . . . 1.1(13) ?
C23 C22 C21 C20 . . . . 179.1(7) ?
C19 C15 C16 C17 . . . . 75.6(10) ?
C19 C15 C16 C18 . . . . -50.2(11) ?
C16 C15 C19 C20 . . . . -177.3(8) ?
C8 C9 C11 C10 . . . . 92.0(10) ?
C8 C9 C11 C12 . . . . -30.9(11) ?
C8 C7 C6 C2 . . . . 0.3(15) ?
C11 C9 C8 C7 . . . . -174.8(9) ?
C3 C2 C6 C7 . . . . 177.1(8) ?
C6 C2 C3 C5 . . . . -52.9(11) ?
C6 C2 C3 C4 . . . . 72.2(10) ?
C6 C7 C8 C9 . . . . -0.1(15) ?

_cod_database_fobs_code 2022436
